data_4083034
loop_
_publ_author_name
'Standley, Eric A.'
'Smith, Stacey J.'
'M\"uller, Peter'
'Jamison, Timothy F.'

_publ_section_title
;
 A Broadly Applicable Strategy for Entry into Homogeneous Nickel(0)
 Catalysts from Air-Stable Nickel(II) Complexes.
;
_journal_issue 8
_journal_name_full Organometallics
_journal_page_first 2012
_journal_page_last 2018
_journal_paper_doi 10.1021/om500156q
_journal_volume 33
_journal_year 2014
_chemical_formula_sum 'C24 H31 Br Ni O2 P2'
_chemical_formula_weight 552.05
_chemical_name_systematic
; 
 ? 
;
_space_group_crystal_system triclinic
_space_group_IT_number 2
_space_group_name_Hall '-P 1'
_space_group_name_H-M_alt 'P -1'
_symmetry_space_group_name_Hall '-P 1'
_symmetry_space_group_name_H-M 'P -1'
_atom_sites_solution_hydrogens geom
_atom_sites_solution_primary direct
_atom_sites_solution_secondary difmap
_audit_creation_method SHELXL-2012
_cell_angle_alpha 112.352(2)
_cell_angle_beta 91.166(2)
_cell_angle_gamma 105.448(2)
_cell_formula_units_Z 2
_cell_length_a 10.0063(11)
_cell_length_b 10.9419(12)
_cell_length_c 12.6991(13)
_cell_measurement_reflns_used 9588
_cell_measurement_temperature 100(2)
_cell_measurement_theta_max 31.47
_cell_measurement_theta_min 2.51
_cell_volume 1227.9(2)
_computing_cell_refinement 'SAINT 7.46A (Bruker-AXS, 2011)'
_computing_data_collection 'APEX2 v2011.4.0 (Bruker-AXS, 2011)'
_computing_data_reduction 'SAINT 7.46A (Bruker-AXS, 2011)'
_computing_molecular_graphics 'Bruker SHELXTL'
_computing_publication_material 'Bruker SHELXTL'
_computing_structure_refinement 'SHELXL-2012 (Sheldrick, 2012)'
_computing_structure_solution 'SHELXS-97 (Sheldrick, 2008)'
_diffrn_ambient_temperature 100(2)
_diffrn_detector_area_resol_mean 8.3
_diffrn_measured_fraction_theta_full 1.000
_diffrn_measured_fraction_theta_max 0.999
_diffrn_measurement_device_type 'Bruker Smart APEX2 CCD'
_diffrn_measurement_method '\f and \w scans'
_diffrn_radiation_type MoK\a
_diffrn_radiation_wavelength 0.71073
_diffrn_reflns_av_R_equivalents 0.0274
_diffrn_reflns_av_unetI/netI 0.0124
_diffrn_reflns_Laue_measured_fraction_full 1.000
_diffrn_reflns_Laue_measured_fraction_max 0.999
_diffrn_reflns_limit_h_max 14
_diffrn_reflns_limit_h_min -14
_diffrn_reflns_limit_k_max 16
_diffrn_reflns_limit_k_min -16
_diffrn_reflns_limit_l_max 18
_diffrn_reflns_limit_l_min -18
_diffrn_reflns_number 94777
_diffrn_reflns_point_group_measured_fraction_full 1.000
_diffrn_reflns_point_group_measured_fraction_max 0.999
_diffrn_reflns_theta_full 25.242
_diffrn_reflns_theta_max 31.507
_diffrn_reflns_theta_min 1.750
_diffrn_source 'I\mS micro-focus sealed tube, multilayer optics'
_exptl_absorpt_coefficient_mu 2.565
_exptl_absorpt_correction_T_max 0.7462
_exptl_absorpt_correction_T_min 0.6057
_exptl_absorpt_correction_type multi-scan
_exptl_absorpt_process_details 'SADABS (Sheldrick, 2009)'
_exptl_crystal_colour gold
_exptl_crystal_density_diffrn 1.493
_exptl_crystal_density_method 'not measured'
_exptl_crystal_description block
_exptl_crystal_F_000 568
_exptl_crystal_size_max 0.349
_exptl_crystal_size_mid 0.166
_exptl_crystal_size_min 0.097
_refine_diff_density_max 0.471
_refine_diff_density_min -0.203
_refine_diff_density_rms 0.052
_refine_ls_extinction_method none
_refine_ls_goodness_of_fit_ref 1.031
_refine_ls_hydrogen_treatment constr
_refine_ls_matrix_type full
_refine_ls_number_parameters 277
_refine_ls_number_reflns 8191
_refine_ls_number_restraints 0
_refine_ls_restrained_S_all 1.031
_refine_ls_R_factor_all 0.0198
_refine_ls_R_factor_gt 0.0177
_refine_ls_shift/su_max 0.002
_refine_ls_shift/su_mean 0.000
_refine_ls_structure_factor_coef Fsqd
_refine_ls_weighting_details
; 
 w=1/[\s^2^(Fo^2^)+(0.0208P)^2^+0.5387P] 
 where P=(Fo^2^+2Fc^2^)/3 
;
_refine_ls_weighting_scheme calc
_refine_ls_wR_factor_gt 0.0452
_refine_ls_wR_factor_ref 0.0459
_reflns_Friedel_coverage 0.000
_reflns_number_gt 7694
_reflns_number_total 8191
_reflns_threshold_expression 'I > 2\s(I)'
_cod_data_source_file om500156q_si_002.cif
_cod_data_source_block x13082
_cod_depositor_comments
;Adding full bibliography for 4083033--4083038.cif.

 Adding full bibliography for 4083033--4083038.cif.
;
_cod_database_code 4083034
_shelx_space_group_comment
; 
The symmetry employed for this shelxl refinement is uniquely defined 
by the following loop, which should always be used as a source of 
symmetry information in preference to the above space-group names. 
They are only intended as comments. 
;
_shelx_estimated_absorpt_t_min 0.468
_shelx_estimated_absorpt_t_max 0.789
_shelxl_version_number 2012-9

loop_
_space_group_symop_operation_xyz
'x, y, z'
'-x, -y, -z'

loop_
_atom_site_label
_atom_site_type_symbol
_atom_site_fract_x
_atom_site_fract_y
_atom_site_fract_z
_atom_site_U_iso_or_equiv
_atom_site_adp_type
_atom_site_occupancy
_atom_site_site_symmetry_order
_atom_site_calc_flag
_atom_site_refinement_flags_posn
_atom_site_refinement_flags_adp
Br1 Br 0.91857(2) 0.55319(2) 0.71947(2) 0.01622(3) Uani 1 1 d . .
Ni1 Ni 0.77830(2) 0.70227(2) 0.74652(2) 0.01025(3) Uani 1 1 d . .
C1 C 0.67085(10) 0.82770(10) 0.77410(8) 0.01298(16) Uani 1 1 d . .
C2 C 0.54298(10) 0.79055(10) 0.70649(8) 0.01503(17) Uani 1 1 d . .
C3 C 0.46107(12) 0.88014(12) 0.72466(9) 0.0209(2) Uani 1 1 d . .
H3 H 0.3743 0.8523 0.6777 0.025 Uiso 1 1 calc R U
C4 C 0.50947(13) 1.01118(12) 0.81317(10) 0.0247(2) Uani 1 1 d . .
H4 H 0.4549 1.0733 0.8264 0.030 Uiso 1 1 calc R U
C5 C 0.63605(12) 1.05300(11) 0.88266(9) 0.0214(2) Uani 1 1 d . .
H5 H 0.6681 1.1426 0.9430 0.026 Uiso 1 1 calc R U
C6 C 0.71526(11) 0.96052(10) 0.86190(8) 0.01554(17) Uani 1 1 d . .
O1 O 0.50472(8) 0.65800(8) 0.62154(6) 0.01837(14) Uani 1 1 d . .
C7 C 0.37564(13) 0.61313(13) 0.54890(11) 0.0283(2) Uani 1 1 d . .
H7A H 0.2988 0.6165 0.5955 0.042 Uiso 1 1 calc R U
H7B H 0.3606 0.5181 0.4928 0.042 Uiso 1 1 calc R U
H7C H 0.3788 0.6740 0.5083 0.042 Uiso 1 1 calc R U
O2 O 0.84349(8) 0.99291(8) 0.92465(7) 0.02034(15) Uani 1 1 d . .
C8 C 0.90379(13) 1.13266(11) 1.00524(10) 0.0254(2) Uani 1 1 d . .
H8A H 0.9163 1.1947 0.9649 0.038 Uiso 1 1 calc R U
H8B H 0.9948 1.1423 1.0427 0.038 Uiso 1 1 calc R U
H8C H 0.8416 1.1568 1.0634 0.038 Uiso 1 1 calc R U
P1 P 0.90023(3) 0.80095(2) 0.64326(2) 0.01295(5) Uani 1 1 d . .
C11 C 0.82794(10) 0.91094(10) 0.59660(8) 0.01490(16) Uani 1 1 d . .
C12 C 0.73261(12) 0.85241(12) 0.49599(9) 0.02105(19) Uani 1 1 d . .
H12 H 0.7119 0.7565 0.4491 0.025 Uiso 1 1 calc R U
C13 C 0.66774(13) 0.93300(14) 0.46378(10) 0.0261(2) Uani 1 1 d . .
H13 H 0.6033 0.8922 0.3952 0.031 Uiso 1 1 calc R U
C14 C 0.69724(13) 1.07279(13) 0.53191(11) 0.0263(2) Uani 1 1 d . .
H14 H 0.6524 1.1278 0.5103 0.032 Uiso 1 1 calc R U
C15 C 0.79223(13) 1.13269(12) 0.63170(11) 0.0235(2) Uani 1 1 d . .
H15 H 0.8131 1.2288 0.6779 0.028 Uiso 1 1 calc R U
C16 C 0.85693(11) 1.05201(10) 0.66407(9) 0.01794(18) Uani 1 1 d . .
H16 H 0.9214 1.0934 0.7327 0.022 Uiso 1 1 calc R U
C17 C 1.07240(11) 0.91047(11) 0.72114(10) 0.02075(19) Uani 1 1 d . .
H17A H 1.1244 0.9542 0.6738 0.031 Uiso 1 1 calc R U
H17B H 1.1235 0.8541 0.7387 0.031 Uiso 1 1 calc R U
H17C H 1.0620 0.9822 0.7929 0.031 Uiso 1 1 calc R U
C18 C 0.94494(14) 0.68773(12) 0.51044(10) 0.0243(2) Uani 1 1 d . .
H18A H 1.0016 0.7437 0.4735 0.036 Uiso 1 1 calc R U
H18B H 0.8590 0.6257 0.4586 0.036 Uiso 1 1 calc R U
H18C H 0.9983 0.6329 0.5277 0.036 Uiso 1 1 calc R U
P2 P 0.64423(3) 0.60189(3) 0.84286(2) 0.01345(5) Uani 1 1 d . .
C21 C 0.73087(10) 0.60446(10) 0.97166(8) 0.01324(16) Uani 1 1 d . .
C22 C 0.79077(11) 0.50106(10) 0.96780(8) 0.01619(17) Uani 1 1 d . .
H22 H 0.7876 0.4275 0.8963 0.019 Uiso 1 1 calc R U
C23 C 0.85501(11) 0.50513(11) 1.06801(9) 0.01824(18) Uani 1 1 d . .
H23 H 0.8956 0.4347 1.0644 0.022 Uiso 1 1 calc R U
C24 C 0.85985(11) 0.61163(11) 1.17295(9) 0.01890(18) Uani 1 1 d . .
H24 H 0.9026 0.6136 1.2413 0.023 Uiso 1 1 calc R U
C25 C 0.80199(11) 0.71533(11) 1.17776(9) 0.01991(19) Uani 1 1 d . .
H25 H 0.8053 0.7884 1.2496 0.024 Uiso 1 1 calc R U
C26 C 0.73913(11) 0.71284(10) 1.07788(9) 0.01767(18) Uani 1 1 d . .
H26 H 0.7015 0.7853 1.0818 0.021 Uiso 1 1 calc R U
C27 C 0.49367(11) 0.65849(13) 0.89466(10) 0.0236(2) Uani 1 1 d . .
H27A H 0.4265 0.6395 0.8290 0.035 Uiso 1 1 calc R U
H27B H 0.5245 0.7580 0.9424 0.035 Uiso 1 1 calc R U
H27C H 0.4490 0.6084 0.9404 0.035 Uiso 1 1 calc R U
C28 C 0.56236(12) 0.41833(11) 0.75588(10) 0.0235(2) Uani 1 1 d . .
H28A H 0.5091 0.3750 0.8029 0.035 Uiso 1 1 calc R U
H28B H 0.6349 0.3738 0.7271 0.035 Uiso 1 1 calc R U
H28C H 0.4992 0.4075 0.6908 0.035 Uiso 1 1 calc R U

loop_
_atom_site_aniso_label
_atom_site_aniso_U_11
_atom_site_aniso_U_22
_atom_site_aniso_U_33
_atom_site_aniso_U_23
_atom_site_aniso_U_13
_atom_site_aniso_U_12
Br1 0.02002(5) 0.01715(5) 0.01793(5) 0.00907(4) 0.00738(3) 0.01230(4)
Ni1 0.01134(5) 0.01037(5) 0.01053(5) 0.00442(4) 0.00311(4) 0.00508(4)
C1 0.0147(4) 0.0138(4) 0.0129(4) 0.0061(3) 0.0048(3) 0.0070(3)
C2 0.0174(4) 0.0169(4) 0.0134(4) 0.0063(3) 0.0035(3) 0.0087(3)
C3 0.0217(5) 0.0260(5) 0.0187(4) 0.0074(4) 0.0023(4) 0.0156(4)
C4 0.0298(6) 0.0269(5) 0.0223(5) 0.0061(4) 0.0046(4) 0.0214(5)
C5 0.0274(5) 0.0193(5) 0.0186(4) 0.0029(4) 0.0048(4) 0.0154(4)
C6 0.0177(4) 0.0161(4) 0.0143(4) 0.0050(3) 0.0040(3) 0.0089(3)
O1 0.0183(3) 0.0171(3) 0.0174(3) 0.0033(3) -0.0022(3) 0.0075(3)
C7 0.0257(6) 0.0263(5) 0.0263(5) 0.0022(4) -0.0092(4) 0.0105(5)
O2 0.0194(4) 0.0159(3) 0.0203(3) 0.0002(3) -0.0017(3) 0.0075(3)
C8 0.0288(6) 0.0173(5) 0.0216(5) -0.0013(4) -0.0020(4) 0.0073(4)
P1 0.01532(11) 0.01230(10) 0.01339(10) 0.00592(8) 0.00547(8) 0.00607(8)
C11 0.0157(4) 0.0154(4) 0.0163(4) 0.0087(3) 0.0052(3) 0.0051(3)
C12 0.0221(5) 0.0226(5) 0.0183(4) 0.0096(4) 0.0009(4) 0.0045(4)
C13 0.0227(5) 0.0376(6) 0.0244(5) 0.0190(5) 0.0017(4) 0.0096(5)
C14 0.0261(5) 0.0353(6) 0.0347(6) 0.0265(5) 0.0113(5) 0.0170(5)
C15 0.0266(5) 0.0204(5) 0.0320(6) 0.0155(4) 0.0109(4) 0.0124(4)
C16 0.0192(5) 0.0158(4) 0.0207(4) 0.0083(4) 0.0043(4) 0.0066(4)
C17 0.0143(4) 0.0224(5) 0.0281(5) 0.0132(4) 0.0037(4) 0.0051(4)
C18 0.0373(6) 0.0208(5) 0.0197(5) 0.0090(4) 0.0161(4) 0.0141(4)
P2 0.01138(10) 0.01623(11) 0.01499(10) 0.00856(9) 0.00294(8) 0.00413(8)
C21 0.0121(4) 0.0150(4) 0.0145(4) 0.0079(3) 0.0035(3) 0.0039(3)
C22 0.0181(4) 0.0173(4) 0.0157(4) 0.0073(3) 0.0048(3) 0.0081(3)
C23 0.0182(4) 0.0210(5) 0.0203(4) 0.0116(4) 0.0040(4) 0.0083(4)
C24 0.0166(4) 0.0240(5) 0.0170(4) 0.0106(4) 0.0007(3) 0.0038(4)
C25 0.0211(5) 0.0194(4) 0.0155(4) 0.0040(4) 0.0016(4) 0.0045(4)
C26 0.0194(5) 0.0162(4) 0.0182(4) 0.0064(3) 0.0038(4) 0.0072(4)
C27 0.0161(5) 0.0390(6) 0.0283(5) 0.0227(5) 0.0104(4) 0.0141(4)
C28 0.0214(5) 0.0201(5) 0.0230(5) 0.0088(4) -0.0026(4) -0.0030(4)

loop_
_atom_type_symbol
_atom_type_description
_atom_type_scat_dispersion_real
_atom_type_scat_dispersion_imag
_atom_type_scat_source
C C 0.0033 0.0016 'International Tables Vol C Tables 4.2.6.8 and 6.1.1.4'
H H 0.0000 0.0000 'International Tables Vol C Tables 4.2.6.8 and 6.1.1.4'
O O 0.0106 0.0060 'International Tables Vol C Tables 4.2.6.8 and 6.1.1.4'
P P 0.1023 0.0942 'International Tables Vol C Tables 4.2.6.8 and 6.1.1.4'
Ni Ni 0.3393 1.1124 'International Tables Vol C Tables 4.2.6.8 and 6.1.1.4'
Br Br -0.2901 2.4595 'International Tables Vol C Tables 4.2.6.8 and 6.1.1.4'

loop_
_geom_angle_atom_site_label_1
_geom_angle_atom_site_label_2
_geom_angle_atom_site_label_3
_geom_angle
C1 Ni1 P2 88.85(3)
C1 Ni1 P1 88.94(3)
P2 Ni1 P1 176.309(11)
C1 Ni1 Br1 177.53(3)
P2 Ni1 Br1 91.249(11)
P1 Ni1 Br1 91.088(10)
C2 C1 C6 117.08(8)
C2 C1 Ni1 120.90(7)
C6 C1 Ni1 122.02(7)
O1 C2 C3 123.32(9)
O1 C2 C1 114.30(8)
C3 C2 C1 122.38(9)
C4 C3 C2 118.47(10)
C4 C3 H3 120.8
C2 C3 H3 120.8
C5 C4 C3 121.30(10)
C5 C4 H4 119.4
C3 C4 H4 119.4
C4 C5 C6 118.63(10)
C4 C5 H5 120.7
C6 C5 H5 120.7
O2 C6 C5 123.13(9)
O2 C6 C1 114.72(8)
C5 C6 C1 122.14(9)
C2 O1 C7 117.42(8)
O1 C7 H7A 109.5
O1 C7 H7B 109.5
H7A C7 H7B 109.5
O1 C7 H7C 109.5
H7A C7 H7C 109.5
H7B C7 H7C 109.5
C6 O2 C8 117.58(8)
O2 C8 H8A 109.5
O2 C8 H8B 109.5
H8A C8 H8B 109.5
O2 C8 H8C 109.5
H8A C8 H8C 109.5
H8B C8 H8C 109.5
C17 P1 C11 105.03(5)
C17 P1 C18 101.69(6)
C11 P1 C18 102.61(5)
C17 P1 Ni1 110.94(4)
C11 P1 Ni1 117.60(3)
C18 P1 Ni1 117.14(4)
C16 C11 C12 118.66(9)
C16 C11 P1 121.23(8)
C12 C11 P1 119.92(8)
C13 C12 C11 120.75(10)
C13 C12 H12 119.6
C11 C12 H12 119.6
C14 C13 C12 119.90(11)
C14 C13 H13 120.1
C12 C13 H13 120.1
C13 C14 C15 120.09(10)
C13 C14 H14 120.0
C15 C14 H14 120.0
C14 C15 C16 120.03(11)
C14 C15 H15 120.0
C16 C15 H15 120.0
C15 C16 C11 120.58(10)
C15 C16 H16 119.7
C11 C16 H16 119.7
P1 C17 H17A 109.5
P1 C17 H17B 109.5
H17A C17 H17B 109.5
P1 C17 H17C 109.5
H17A C17 H17C 109.5
H17B C17 H17C 109.5
P1 C18 H18A 109.5
P1 C18 H18B 109.5
H18A C18 H18B 109.5
P1 C18 H18C 109.5
H18A C18 H18C 109.5
H18B C18 H18C 109.5
C27 P2 C21 102.15(5)
C27 P2 C28 101.60(6)
C21 P2 C28 103.85(5)
C27 P2 Ni1 119.55(4)
C21 P2 Ni1 116.19(3)
C28 P2 Ni1 111.42(4)
C26 C21 C22 118.53(9)
C26 C21 P2 119.55(7)
C22 C21 P2 121.92(7)
C23 C22 C21 120.56(9)
C23 C22 H22 119.7
C21 C22 H22 119.7
C24 C23 C22 120.25(9)
C24 C23 H23 119.9
C22 C23 H23 119.9
C23 C24 C25 119.74(9)
C23 C24 H24 120.1
C25 C24 H24 120.1
C24 C25 C26 120.34(10)
C24 C25 H25 119.8
C26 C25 H25 119.8
C25 C26 C21 120.56(9)
C25 C26 H26 119.7
C21 C26 H26 119.7
P2 C27 H27A 109.5
P2 C27 H27B 109.5
H27A C27 H27B 109.5
P2 C27 H27C 109.5
H27A C27 H27C 109.5
H27B C27 H27C 109.5
P2 C28 H28A 109.5
P2 C28 H28B 109.5
H28A C28 H28B 109.5
P2 C28 H28C 109.5
H28A C28 H28C 109.5
H28B C28 H28C 109.5

loop_
_geom_bond_atom_site_label_1
_geom_bond_atom_site_label_2
_geom_bond_distance
Br1 Ni1 2.3584(2)
Ni1 C1 1.8969(9)
Ni1 P2 2.1924(3)
Ni1 P1 2.1942(3)
C1 C2 1.3972(13)
C1 C6 1.3986(13)
C2 O1 1.3825(12)
C2 C3 1.3963(13)
C3 C4 1.3914(16)
C3 H3 0.9500
C4 C5 1.3896(16)
C4 H4 0.9500
C5 C6 1.3981(14)
C5 H5 0.9500
C6 O2 1.3814(12)
O1 C7 1.4246(13)
C7 H7A 0.9800
C7 H7B 0.9800
C7 H7C 0.9800
O2 C8 1.4293(13)
C8 H8A 0.9800
C8 H8B 0.9800
C8 H8C 0.9800
P1 C17 1.8198(11)
P1 C11 1.8198(10)
P1 C18 1.8211(11)
C11 C16 1.3951(14)
C11 C12 1.3982(14)
C12 C13 1.3909(16)
C12 H12 0.9500
C13 C14 1.3848(19)
C13 H13 0.9500
C14 C15 1.3879(18)
C14 H14 0.9500
C15 C16 1.3918(14)
C15 H15 0.9500
C16 H16 0.9500
C17 H17A 0.9800
C17 H17B 0.9800
C17 H17C 0.9800
C18 H18A 0.9800
C18 H18B 0.9800
C18 H18C 0.9800
P2 C27 1.8203(11)
P2 C21 1.8227(10)
P2 C28 1.8233(11)
C21 C26 1.3998(13)
C21 C22 1.4007(13)
C22 C23 1.3938(14)
C22 H22 0.9500
C23 C24 1.3865(15)
C23 H23 0.9500
C24 C25 1.3875(15)
C24 H24 0.9500
C25 C26 1.3919(15)
C25 H25 0.9500
C26 H26 0.9500
C27 H27A 0.9800
C27 H27B 0.9800
C27 H27C 0.9800
C28 H28A 0.9800
C28 H28B 0.9800
C28 H28C 0.9800
